data_2311314
loop_
_publ_author_name
'Akkurt, Mehmet'
'Smolenski, Victoria A.'
'Mohamed, Shaaban K.'
'Jasinski, Jerry P.'
'Ahmed, Essam K.'
'Albayati, Mustafa R.'

_publ_section_title
;
 Crystal structure of ethyl
 2-phenyl-4-(prop-2-yn-1-yl-oxy)-5,6,7,8-tetra-hydro-pyrido[4',3':4,5]thieno[2,3-d]pyrimidine-7-carboxyl-ate.
;
_journal_coeditor_code TK5390
_journal_issue 'Pt 11'
_journal_name_full 'Acta crystallographica. Section E, Crystallographic communications'
_journal_page_first o836
_journal_page_last 7
_journal_paper_doi 10.1107/S2056989015018447
_journal_volume 71
_journal_year 2015
_chemical_formula_iupac 'C21 H19 N3 O3 S'
_chemical_formula_moiety 'C21 H19 N3 O3 S'
_chemical_formula_sum 'C21 H19 N3 O3 S'
_chemical_formula_weight 393.45
_chemical_name_systematic
;Ethyl
2-phenyl-4-(prop-2-yn-1-yloxy)-5,6,7,8-tetrahydropyrido[4',3':4,5]thieno[2,3-<i>d</i>]pyrimidine-7-carboxylate
;
_space_group_IT_number 14
_space_group_name_Hall '-P 2yn'
_space_group_name_H-M_alt 'P 1 21/n 1'
_symmetry_cell_setting monoclinic
_symmetry_space_group_name_Hall '-P 2yn'
_symmetry_space_group_name_H-M 'P 1 21/n 1'
_atom_sites_solution_hydrogens geom
_cell_angle_alpha 90
_cell_angle_beta 96.129(14)
_cell_angle_gamma 90
_cell_formula_units_Z 4
_cell_length_a 13.143(2)
_cell_length_b 8.013(2)
_cell_length_c 17.880(2)
_cell_measurement_reflns_used 2782
_cell_measurement_temperature 296(2)
_cell_measurement_theta_max 32.7360
_cell_measurement_theta_min 3.7310
_cell_volume 1872.3(6)
_computing_cell_refinement
;
CrysAlis PRO (Agilent, 2014)
;
_computing_data_collection
;
CrysAlis PRO (Agilent, 2014)
;
_computing_data_reduction
;
CrysAlis PRO (Agilent, 2014)
;
_computing_molecular_graphics
;
ORTEP-3 for Windows (Farrugia, 2012)
;
_computing_publication_material
;
PLATON (Spek, 2009)
;
_computing_structure_refinement
;
SHELXL2014 (Sheldrick, 2015)
;
_computing_structure_solution
;
SHELXS2014 (Sheldrick, 2008)
;
_diffrn_ambient_temperature 296(2)
_diffrn_detector_area_resol_mean 16.0416
_diffrn_measured_fraction_theta_full 0.997
_diffrn_measured_fraction_theta_max 0.890
_diffrn_measurement_device 'four-circle diffractometer'
_diffrn_measurement_device_type 'Agilent Xcalibur, Eos, Gemini'
_diffrn_measurement_method '\w scans'
_diffrn_radiation_monochromator graphite
_diffrn_radiation_type 'Mo K\a'
_diffrn_radiation_wavelength 0.71073
_diffrn_reflns_av_R_equivalents 0.0315
_diffrn_reflns_limit_h_max 19
_diffrn_reflns_limit_h_min -16
_diffrn_reflns_limit_k_max 5
_diffrn_reflns_limit_k_min -11
_diffrn_reflns_limit_l_max 26
_diffrn_reflns_limit_l_min -25
_diffrn_reflns_number 14345
_diffrn_reflns_reduction_process
;
;
_diffrn_reflns_theta_full 25.24
_diffrn_reflns_theta_max 33.06
_diffrn_reflns_theta_min 3.13
_exptl_absorpt_coefficient_mu 0.201
_exptl_absorpt_correction_T_max 1.00000
_exptl_absorpt_correction_T_min 0.83416
_exptl_absorpt_correction_type multi-scan
_exptl_absorpt_process_details
;
(CrysAlis PRO; Agilent, 2014)
;
_exptl_crystal_colour colourless
_exptl_crystal_density_diffrn 1.396
_exptl_crystal_density_method 'Not Measured'
_exptl_crystal_description prism
_exptl_crystal_F_000 824
_exptl_crystal_size_max 0.28
_exptl_crystal_size_mid 0.14
_exptl_crystal_size_min 0.08
_refine_diff_density_max 0.346
_refine_diff_density_min -0.307
_refine_ls_extinction_method none
_refine_ls_goodness_of_fit_ref 1.037
_refine_ls_hydrogen_treatment constr
_refine_ls_matrix_type full
_refine_ls_number_parameters 254
_refine_ls_number_reflns 6319
_refine_ls_number_restraints 0
_refine_ls_restrained_S_all 1.037
_refine_ls_R_factor_all 0.0642
_refine_ls_R_factor_gt 0.0435
_refine_ls_shift/su_max 0.001
_refine_ls_shift/su_mean 0.000
_refine_ls_structure_factor_coef Fsqd
_refine_ls_weighting_details 'w=1/[\s^2^(Fo^2^)+(0.0488P)^2^+0.4469P] where P=(Fo^2^+2Fc^2^)/3'
_refine_ls_weighting_scheme calc
_refine_ls_wR_factor_gt 0.1021
_refine_ls_wR_factor_ref 0.1165
_reflns_number_gt 4721
_reflns_number_total 6319
_reflns_threshold_expression I>2\s(I)
_cod_data_source_file tk5390sup1.cif
_cod_data_source_block I
_cod_original_sg_symbol_H-M 'P 21/n'
_cod_database_code 2311314

loop_
_symmetry_equiv_pos_site_id
_symmetry_equiv_pos_as_xyz
1 x,y,z
2 1/2-x,1/2+y,1/2-z
3 -x,-y,-z
4 1/2+x,1/2-y,1/2+z

loop_
_atom_site_aniso_label
_atom_site_aniso_U_11
_atom_site_aniso_U_22
_atom_site_aniso_U_33
_atom_site_aniso_U_12
_atom_site_aniso_U_13
_atom_site_aniso_U_23
S1 0.0328(2) 0.0447(2) 0.01730(10) -0.0006(2) -0.00140(10) -0.00320(10)
O1 0.0298(4) 0.0363(5) 0.0155(4) -0.0005(4) -0.0002(3) -0.0024(3)
O2 0.0381(5) 0.0412(6) 0.0326(5) -0.0020(4) 0.0090(4) -0.0131(4)
O3 0.0330(5) 0.0359(5) 0.0287(4) -0.0009(4) 0.0033(4) -0.0053(4)
N1 0.0258(5) 0.0280(5) 0.0201(4) 0.0051(4) -0.0008(4) -0.0011(4)
N2 0.0279(5) 0.0330(6) 0.0211(5) 0.0039(4) -0.0013(4) -0.0016(4)
N3 0.0328(6) 0.0374(6) 0.0243(5) 0.0000(5) 0.0051(4) -0.0073(5)
C1 0.0387(7) 0.0254(6) 0.0279(6) 0.0036(5) 0.0028(5) -0.0028(5)
C2 0.0459(8) 0.0332(7) 0.0326(7) 0.0015(6) 0.0125(6) -0.0016(6)
C3 0.0333(7) 0.0321(7) 0.0469(8) 0.0025(6) 0.0090(6) 0.0037(6)
C4 0.0317(7) 0.0403(8) 0.0375(7) -0.0004(6) -0.0039(6) 0.0015(6)
C5 0.0310(6) 0.0402(8) 0.0283(6) 0.0006(6) -0.0017(5) 0.0014(6)
C6 0.0280(6) 0.0240(6) 0.0264(6) 0.0073(5) 0.0002(5) -0.0005(5)
C7 0.0260(6) 0.0258(6) 0.0225(5) 0.0078(5) -0.0012(4) -0.0015(4)
C8 0.0267(6) 0.0248(6) 0.0179(5) 0.0075(5) -0.0023(4) -0.0019(4)
C9 0.0251(6) 0.0250(6) 0.0186(5) 0.0072(4) -0.0012(4) -0.0010(4)
C10 0.0277(6) 0.0317(7) 0.0184(5) 0.0063(5) -0.0018(4) -0.0008(4)
C11 0.0272(6) 0.0244(6) 0.0203(5) 0.0072(5) -0.0006(4) -0.0018(4)
C12 0.0284(6) 0.0275(6) 0.0211(5) 0.0052(5) 0.0006(4) -0.0049(4)
C13 0.0381(7) 0.0292(7) 0.0272(6) -0.0001(6) 0.0064(5) -0.0071(5)
C14 0.0351(7) 0.0395(8) 0.0204(5) 0.0013(6) 0.0035(5) -0.0010(5)
C15 0.0287(6) 0.0302(6) 0.0200(5) 0.0051(5) -0.0009(4) -0.0012(5)
C16 0.0351(7) 0.0268(6) 0.0237(5) -0.0031(5) 0.0066(5) -0.0002(5)
C17 0.0355(7) 0.0382(8) 0.0408(7) 0.0040(6) 0.0034(6) -0.0029(6)
C18 0.0413(9) 0.0483(10) 0.0556(10) -0.0036(8) -0.0050(7) -0.0020(8)
C19 0.0304(6) 0.0355(7) 0.0173(5) 0.0013(5) 0.0006(4) -0.0012(5)
C20 0.0339(7) 0.0465(8) 0.0203(5) 0.0003(6) 0.0028(5) -0.0047(5)
C21 0.0351(8) 0.0966(16) 0.0278(7) -0.0078(9) 0.0016(6) -0.0129(8)

loop_
_atom_site_type_symbol
_atom_site_label
_atom_site_fract_x
_atom_site_fract_y
_atom_site_fract_z
_atom_site_U_iso_or_equiv
_atom_site_thermal_displace_type
_atom_site_calc_flag
_atom_site_refinement_flags
_atom_site_occupancy
S S1 -0.00878(3) 0.26271(5) 1.21398(2) 0.03190(10) Uani d . 1.000
O O1 -0.08120(7) 0.17676(13) 0.94088(4) 0.0274(3) Uani d . 1.000
O O2 -0.38389(8) 0.19716(14) 1.25060(6) 0.0369(3) Uani d . 1.000
O O3 -0.45126(7) 0.06635(13) 1.14545(5) 0.0325(3) Uani d . 1.000
N N1 0.06668(8) 0.31874(14) 0.98114(5) 0.0249(3) Uani d . 1.000
N N2 0.11346(8) 0.37095(15) 1.11181(6) 0.0276(3) Uani d . 1.000
N N3 -0.28451(9) 0.03958(16) 1.18227(6) 0.0314(3) Uani d . 1.000
C C1 0.24352(11) 0.48532(17) 0.94671(7) 0.0307(4) Uani d . 1.000
C C2 0.33262(12) 0.5631(2) 0.93051(8) 0.0366(4) Uani d . 1.000
C C3 0.40123(11) 0.6245(2) 0.98760(9) 0.0371(4) Uani d . 1.000
C C4 0.38043(11) 0.6085(2) 1.06113(8) 0.0371(4) Uani d . 1.000
C C5 0.29176(10) 0.5315(2) 1.07789(8) 0.0335(4) Uani d . 1.000
C C6 0.22226(10) 0.46768(16) 1.02092(7) 0.0263(3) Uani d . 1.000
C C7 0.12892(9) 0.38147(16) 1.03956(7) 0.0250(3) Uani d . 1.000
C C8 -0.01623(9) 0.23971(16) 0.99661(6) 0.0235(3) Uani d . 1.000
C C9 -0.04163(9) 0.21700(16) 1.07030(6) 0.0232(3) Uani d . 1.000
C C10 0.02839(10) 0.28884(17) 1.12482(7) 0.0262(3) Uani d . 1.000
C C11 -0.12525(9) 0.13753(16) 1.10142(6) 0.0242(3) Uani d . 1.000
C C12 -0.21248(10) 0.04461(17) 1.06005(7) 0.0258(3) Uani d . 1.000
C C13 -0.26836(11) -0.05731(18) 1.11502(7) 0.0313(4) Uani d . 1.000
C C14 -0.19118(10) 0.0880(2) 1.22777(7) 0.0316(4) Uani d . 1.000
C C15 -0.11712(10) 0.15527(17) 1.17729(7) 0.0266(3) Uani d . 1.000
C C16 -0.37375(10) 0.10798(17) 1.19685(7) 0.0283(3) Uani d . 1.000
C C17 -0.54903(11) 0.1367(2) 1.15901(9) 0.0382(4) Uani d . 1.000
C C18 -0.62591(13) 0.0838(2) 1.09628(10) 0.0491(6) Uani d . 1.000
C C19 -0.05720(10) 0.20882(18) 0.86513(6) 0.0279(3) Uani d . 1.000
C C20 -0.14696(11) 0.1659(2) 0.81452(7) 0.0336(4) Uani d . 1.000
C C21 -0.21842(12) 0.1381(3) 0.77141(9) 0.0533(6) Uani d . 1.000
H H1 0.19760 0.44460 0.90780 0.0370 Uiso c RU 1.000
H H2 0.34630 0.57400 0.88080 0.0440 Uiso c RU 1.000
H H3 0.46110 0.67630 0.97650 0.0450 Uiso c RU 1.000
H H4 0.42650 0.64990 1.09980 0.0440 Uiso c RU 1.000
H H5 0.27830 0.52210 1.12770 0.0400 Uiso c RU 1.000
H H12A -0.18690 -0.02910 1.02330 0.0310 Uiso c RU 1.000
H H12B -0.25960 0.12300 1.03350 0.0310 Uiso c RU 1.000
H H13A -0.33400 -0.09310 1.09030 0.0380 Uiso c RU 1.000
H H13B -0.22870 -0.15630 1.12980 0.0380 Uiso c RU 1.000
H H14A -0.16170 -0.00790 1.25530 0.0380 Uiso c RU 1.000
H H14B -0.20610 0.17250 1.26390 0.0380 Uiso c RU 1.000
H H17A -0.54460 0.25750 1.16090 0.0460 Uiso c RU 1.000
H H17B -0.56870 0.09700 1.20660 0.0460 Uiso c RU 1.000
H H18A -0.69180 0.12800 1.10420 0.0740 Uiso c RU 1.000
H H18B -0.62930 -0.03590 1.09460 0.0740 Uiso c RU 1.000
H H18C -0.60620 0.12500 1.04950 0.0740 Uiso c RU 1.000
H H19A 0.00070 0.14160 0.85410 0.0330 Uiso c RU 1.000
H H19B -0.04000 0.32550 0.85940 0.0330 Uiso c RU 1.000
H H21 -0.27520 0.11590 0.73720 0.0640 Uiso c RU 1.000

loop_
_atom_type_symbol
_atom_type_description
_atom_type_scat_dispersion_real
_atom_type_scat_dispersion_imag
_atom_type_scat_source
C C 0.0033 0.0016 ' International Tables Vol C Tables 4.2.6.8 and 6.1.1.4'
H H 0.0000 0.0000 ' International Tables Vol C Tables 4.2.6.8 and 6.1.1.4'
N N 0.0061 0.0033 ' International Tables Vol C Tables 4.2.6.8 and 6.1.1.4'
O O 0.0106 0.0060 ' International Tables Vol C Tables 4.2.6.8 and 6.1.1.4'
S S 0.1246 0.1234 ' International Tables Vol C Tables 4.2.6.8 and 6.1.1.4'

loop_
_geom_angle_atom_site_label_1
_geom_angle_atom_site_label_2
_geom_angle_atom_site_label_3
_geom_angle
_geom_angle_publ_flag
C10 S1 C15 90.73(6) no
C8 O1 C19 116.38(10) no
C16 O3 C17 114.33(11) no
C7 N1 C8 117.57(10) no
C7 N2 C10 114.61(11) no
C13 N3 C14 114.45(11) no
C13 N3 C16 125.49(11) no
C14 N3 C16 119.01(11) no
C2 C1 C6 120.37(13) no
C1 C2 C3 120.45(13) no
C2 C3 C4 119.53(14) no
C3 C4 C5 120.49(14) no
C4 C5 C6 120.62(13) no
C1 C6 C5 118.54(12) no
C1 C6 C7 121.25(12) no
C5 C6 C7 120.21(12) no
N1 C7 N2 125.67(11) no
N1 C7 C6 116.61(11) no
N2 C7 C6 117.71(11) no
O1 C8 N1 120.10(10) no
O1 C8 C9 116.89(11) no
N1 C8 C9 123.01(11) no
C8 C9 C10 113.43(11) no
C8 C9 C11 133.67(11) no
C10 C9 C11 112.89(10) no
S1 C10 N2 122.89(10) no
S1 C10 C9 111.40(10) no
N2 C10 C9 125.70(11) no
C9 C11 C12 127.49(10) no
C9 C11 C15 111.09(11) no
C12 C11 C15 121.42(11) no
C11 C12 C13 110.15(10) no
N3 C13 C12 111.52(12) no
N3 C14 C15 108.88(10) no
S1 C15 C11 113.87(10) no
S1 C15 C14 120.79(9) no
C11 C15 C14 125.33(12) no
O2 C16 O3 123.30(12) no
O2 C16 N3 124.33(12) no
O3 C16 N3 112.37(11) no
O3 C17 C18 107.83(13) no
O1 C19 C20 107.35(11) no
C19 C20 C21 176.57(18) no
C2 C1 H1 120.00 no
C6 C1 H1 120.00 no
C1 C2 H2 120.00 no
C3 C2 H2 120.00 no
C2 C3 H3 120.00 no
C4 C3 H3 120.00 no
C3 C4 H4 120.00 no
C5 C4 H4 120.00 no
C4 C5 H5 120.00 no
C6 C5 H5 120.00 no
C11 C12 H12A 110.00 no
C11 C12 H12B 110.00 no
C13 C12 H12A 110.00 no
C13 C12 H12B 110.00 no
H12A C12 H12B 108.00 no
N3 C13 H13A 109.00 no
N3 C13 H13B 109.00 no
C12 C13 H13A 109.00 no
C12 C13 H13B 109.00 no
H13A C13 H13B 108.00 no
N3 C14 H14A 110.00 no
N3 C14 H14B 110.00 no
C15 C14 H14A 110.00 no
C15 C14 H14B 110.00 no
H14A C14 H14B 108.00 no
O3 C17 H17A 110.00 no
O3 C17 H17B 110.00 no
C18 C17 H17A 110.00 no
C18 C17 H17B 110.00 no
H17A C17 H17B 109.00 no
C17 C18 H18A 110.00 no
C17 C18 H18B 109.00 no
C17 C18 H18C 110.00 no
H18A C18 H18B 109.00 no
H18A C18 H18C 109.00 no
H18B C18 H18C 109.00 no
O1 C19 H19A 110.00 no
O1 C19 H19B 110.00 no
C20 C19 H19A 110.00 no
C20 C19 H19B 110.00 no
H19A C19 H19B 108.00 no
C20 C21 H21 180.00 no

loop_
_geom_bond_atom_site_label_1
_geom_bond_atom_site_label_2
_geom_bond_distance
_geom_bond_publ_flag
S1 C10 1.7292(14) no
S1 C15 1.7319(14) no
O1 C8 1.3397(15) no
O1 C19 1.4461(14) no
O2 C16 1.2163(17) no
O3 C16 1.3393(16) no
O3 C17 1.4472(18) no
N1 C7 1.3529(16) no
N1 C8 1.3150(16) no
N2 C7 1.3316(17) no
N2 C10 1.3389(18) no
N3 C13 1.4657(18) no
N3 C14 1.4505(18) no
N3 C16 1.3451(18) no
C1 C2 1.384(2) no
C1 C6 1.3921(18) no
C2 C3 1.379(2) no
C3 C4 1.377(2) no
C4 C5 1.380(2) no
C5 C6 1.3910(19) no
C6 C7 1.4767(18) no
C8 C9 1.4052(16) no
C9 C10 1.3918(18) no
C9 C11 1.4330(17) no
C11 C12 1.4949(18) no
C11 C15 1.3568(17) no
C12 C13 1.5253(19) no
C14 C15 1.4968(19) no
C17 C18 1.489(2) no
C19 C20 1.4495(19) no
C20 C21 1.171(2) no
C1 H1 0.9300 no
C2 H2 0.9300 no
C3 H3 0.9300 no
C4 H4 0.9300 no
C5 H5 0.9300 no
C12 H12A 0.9700 no
C12 H12B 0.9700 no
C13 H13A 0.9700 no
C13 H13B 0.9700 no
C14 H14A 0.9700 no
C14 H14B 0.9700 no
C17 H17A 0.9700 no
C17 H17B 0.9700 no
C18 H18A 0.9600 no
C18 H18B 0.9600 no
C18 H18C 0.9600 no
C19 H19A 0.9700 no
C19 H19B 0.9700 no
C21 H21 0.9300 no

loop_
_geom_hbond_atom_site_label_D
_geom_hbond_atom_site_label_H
_geom_hbond_atom_site_label_A
_geom_hbond_site_symmetry_A
_geom_hbond_distance_DH
_geom_hbond_distance_HA
_geom_hbond_distance_DA
_geom_hbond_angle_DHA
_geom_hbond_publ_flag
C1 H1 N1 . 0.93 2.49 2.8050(19) 100 no
C5 H5 N2 . 0.93 2.47 2.7961(19) 101 no
C13 H13A O3 . 0.97 2.30 2.7085(19) 104 no
C14 H14A O2 2_447 0.97 2.44 3.294(2) 146 yes
C14 H14B O2 . 0.97 2.33 2.7509(19) 105 no
C21 H21 N2 4_454 0.93 2.55 3.418(2) 156 yes
C12 H12B Cg4 3_567 0.97 2.80 3.6643(17) 149 yes
C19 H19A Cg1 3_557 0.97 2.92 3.6736(18) 136 yes

loop_
_geom_torsion_atom_site_label_1
_geom_torsion_atom_site_label_2
_geom_torsion_atom_site_label_3
_geom_torsion_atom_site_label_4
_geom_torsion
_geom_torsion_publ_flag
C10 S1 C15 C11 0.63(11) no
C15 S1 C10 N2 179.24(12) no
C15 S1 C10 C9 0.26(11) no
C10 S1 C15 C14 179.45(12) no
C19 O1 C8 N1 -3.14(17) no
C8 O1 C19 C20 -166.90(12) no
C19 O1 C8 C9 176.72(11) no
C17 O3 C16 N3 179.78(12) no
C16 O3 C17 C18 178.23(12) no
C17 O3 C16 O2 0.06(19) no
C8 N1 C7 C6 179.19(11) no
C7 N1 C8 C9 -0.62(19) no
C8 N1 C7 N2 -0.3(2) no
C7 N1 C8 O1 179.22(11) no
C10 N2 C7 C6 -178.91(12) no
C10 N2 C7 N1 0.58(19) no
C7 N2 C10 S1 -178.78(10) no
C7 N2 C10 C9 0.1(2) no
C14 N3 C16 O2 -7.3(2) no
C13 N3 C16 O2 -174.90(13) no
C14 N3 C16 O3 172.98(12) no
C13 N3 C14 C15 46.00(16) no
C13 N3 C16 O3 5.37(19) no
C14 N3 C13 C12 -64.08(15) no
C16 N3 C13 C12 104.02(15) no
C16 N3 C14 C15 -122.93(13) no
C6 C1 C2 C3 -0.2(2) no
C2 C1 C6 C7 -178.48(13) no
C2 C1 C6 C5 0.7(2) no
C1 C2 C3 C4 -0.2(2) no
C2 C3 C4 C5 0.1(2) no
C3 C4 C5 C6 0.5(2) no
C4 C5 C6 C7 178.35(13) no
C4 C5 C6 C1 -0.9(2) no
C1 C6 C7 N2 -179.40(12) no
C5 C6 C7 N1 -178.14(13) no
C1 C6 C7 N1 1.06(18) no
C5 C6 C7 N2 1.40(19) no
O1 C8 C9 C11 0.2(2) no
N1 C8 C9 C10 1.12(19) no
O1 C8 C9 C10 -178.73(11) no
N1 C8 C9 C11 -179.97(14) no
C8 C9 C10 N2 -0.8(2) no
C8 C9 C10 S1 178.11(9) no
C8 C9 C11 C15 -177.42(14) no
C10 C9 C11 C12 -178.29(13) no
C10 C9 C11 C15 1.50(16) no
C8 C9 C11 C12 2.8(2) no
C11 C9 C10 N2 -180.00(13) no
C11 C9 C10 S1 -1.04(15) no
C9 C11 C15 C14 179.93(12) no
C12 C11 C15 S1 178.50(10) no
C15 C11 C12 C13 -14.47(17) no
C9 C11 C15 S1 -1.31(15) no
C9 C11 C12 C13 165.30(13) no
C12 C11 C15 C14 -0.3(2) no
C11 C12 C13 N3 44.25(15) no
N3 C14 C15 S1 166.88(10) no
N3 C14 C15 C11 -14.4(2) no
